data_4322016
loop_
_publ_author_name
'Donald J. Darensbourg'
'Jeffrey B. Robertson'
'David L. Larkins'
'Joseph H. Reibenspies'

_publ_section_title
;
 Water-Soluble Organometallic Compounds. 7.1 Further Studies of
 1,3,5-Triaza-7-Phosphaadamantane Derivatives of Group 10 Metals,
 Including Metal Carbonyls and Hydrides
;
_journal_name_full 'Inorganic Chemistry'
_journal_page_first 2473
_journal_page_last 2481
_journal_paper_doi 10.1021/ic981243j
_journal_volume 38
_journal_year 1999
_chemical_formula_sum 'C19 H42 Cl2 N9 O2 P3 Pd'
_chemical_formula_weight 698.83
_chemical_name_systematic
;
 ?
;
_space_group_IT_number 14
_symmetry_cell_setting monoclinic
_symmetry_space_group_name_Hall '-P 2ybc'
_symmetry_space_group_name_H-M 'P 1 21/c 1'
_atom_sites_solution_hydrogens geom
_atom_sites_solution_primary direct
_atom_sites_solution_secondary difmap
_audit_creation_method SHELXL
_cell_angle_alpha 90.00
_cell_angle_beta 100.49(2)
_cell_angle_gamma 90.00
_cell_formula_units_Z 4
_cell_length_a 10.796(3)
_cell_length_b 21.225(3)
_cell_length_c 12.677(2)
_cell_measurement_temperature 293(2)
_cell_volume 2856.3(10)
_computing_structure_refinement 'SHELXL-93 (Sheldrick, 1993)'
_computing_structure_solution 'SHELXS-86 (Sheldrick, 1990)'
_diffrn_ambient_temperature 293(2)
_diffrn_radiation_monochromator graphite
_diffrn_radiation_source 'fine-focus sealed tube'
_diffrn_radiation_type MoK\a
_diffrn_radiation_wavelength 0.71073
_diffrn_reflns_av_R_equivalents 0.0256
_diffrn_reflns_av_sigmaI/netI 0.0388
_diffrn_reflns_limit_h_max 9
_diffrn_reflns_limit_h_min 0
_diffrn_reflns_limit_k_max 25
_diffrn_reflns_limit_k_min 0
_diffrn_reflns_limit_l_max 14
_diffrn_reflns_limit_l_min -15
_diffrn_reflns_number 4615
_diffrn_reflns_theta_max 25.00
_diffrn_reflns_theta_min 2.15
_exptl_absorpt_coefficient_mu 1.041
_exptl_crystal_density_diffrn 1.625
_exptl_crystal_F_000 1440
_refine_diff_density_max 2.637
_refine_diff_density_min -3.540
_refine_diff_density_rms 0.272
_refine_ls_extinction_coef 0.0014(7)
_refine_ls_extinction_expression Fc^*^=kFc[1+0.001xFc^2^\l^3^/sin(2\q)]^-1/4^
_refine_ls_extinction_method SHELXL
_refine_ls_goodness_of_fit_all 0.904
_refine_ls_goodness_of_fit_obs 0.706
_refine_ls_matrix_type full
_refine_ls_number_parameters 452
_refine_ls_number_reflns 4318
_refine_ls_number_restraints 48
_refine_ls_restrained_S_all 0.943
_refine_ls_restrained_S_obs 0.703
_refine_ls_R_factor_all 0.0785
_refine_ls_R_factor_obs 0.0606
_refine_ls_shift/esd_max 0.181
_refine_ls_shift/esd_mean 0.009
_refine_ls_structure_factor_coef Fsqd
_refine_ls_weighting_details 'w=1/[\s^2^(Fo^2^)+(0.1806P)^2^+51.0411P] where P=(Fo^2^+2Fc^2^)/3'
_refine_ls_weighting_scheme calc
_refine_ls_wR_factor_all 0.2514
_refine_ls_wR_factor_obs 0.1748
_reflns_number_observed 3808
_reflns_number_total 4334
_reflns_observed_criterion >2sigma(I)
_cod_data_source_file ic981243j_1.cif
_cod_data_source_block dd301a
_cod_depositor_comments
;
The following automatic conversions were performed:

'_refine_ls_weighting_scheme' value 'calc
w=1/[\s^2^(Fo^2^)+(0.1806P)^2^+51.0411P] where P=(Fo^2^+2Fc^2^)/3'
was changed to 'calc'. New tag '_refine_ls_weighting_details' was
created. The value of the new tag was set to
'w=1/[\s^2^(Fo^2^)+(0.1806P)^2^+51.0411P] where P=(Fo^2^+2Fc^2^)/3'.

Automatic conversion script
Id: cif_fix_values 3143 2015-03-26 13:38:13Z robertas 
;
_cod_database_code 4322016

loop_
_symmetry_equiv_pos_as_xyz
'x, y, z'
'-x, y+1/2, -z+1/2'
'-x, -y, -z'
'x, -y-1/2, z-1/2'

loop_
_atom_site_aniso_label
_atom_site_aniso_U_11
_atom_site_aniso_U_22
_atom_site_aniso_U_33
_atom_site_aniso_U_23
_atom_site_aniso_U_13
_atom_site_aniso_U_12
Pd1 0.0249(6) 0.0126(4) 0.0209(4) -0.0018(2) 0.0048(3) 0.0002(2)
Cl1 0.036(2) 0.0213(11) 0.0439(13) -0.0070(9) 0.0048(11) 0.0051(10)
Cl2 0.044(2) 0.0375(13) 0.0262(11) 0.0030(9) 0.0101(10) 0.0003(11)
P1 0.025(2) 0.0145(10) 0.0176(10) -0.0019(7) 0.0037(9) -0.0016(9)
C1 0.038(7) 0.021(4) 0.015(4) -0.001(3) 0.005(4) -0.002(4)
C2 0.042(7) 0.022(4) 0.019(4) 0.000(3) 0.008(4) -0.001(4)
C3 0.024(6) 0.025(4) 0.021(4) -0.002(3) 0.001(4) 0.001(4)
N1 0.038(6) 0.022(4) 0.027(4) -0.004(3) 0.011(3) -0.009(3)
N2 0.022(5) 0.026(4) 0.022(3) -0.005(3) 0.005(3) -0.006(3)
N3 0.023(5) 0.017(3) 0.026(4) -0.003(3) 0.002(3) -0.001(3)
C4 0.026(6) 0.027(5) 0.026(5) 0.002(4) 0.004(4) -0.002(4)
C5 0.017(6) 0.030(5) 0.031(5) -0.004(4) 0.006(4) 0.000(4)
C6 0.042(7) 0.023(4) 0.020(4) -0.004(3) 0.005(4) 0.004(4)
P2 0.042(2) 0.0131(10) 0.0208(11) 0.0005(8) 0.0089(10) 0.0010(10)
C7 0.033(7) 0.020(4) 0.020(4) -0.003(3) -0.001(4) -0.003(4)
C8 0.0224(12) 0.0235(12) 0.0236(12) 0.0001(8) 0.0041(7) -0.0001(7)
C9 0.030(8) 0.027(5) 0.020(4) 0.001(4) 0.000(4) 0.003(4)
N4 0.023(2) 0.024(2) 0.024(2) -0.0004(10) 0.0039(10) 0.0005(10)
N5 0.0228(12) 0.0239(11) 0.0242(11) 0.0001(7) 0.0040(7) 0.0004(7)
N6 0.021(6) 0.021(4) 0.035(4) -0.003(3) 0.001(3) 0.002(3)
C10 0.0235(13) 0.0241(12) 0.0245(12) -0.0003(7) 0.0044(8) 0.0002(7)
C11 0.0235(15) 0.0244(15) 0.0245(13) -0.0003(9) 0.0035(9) 0.0000(10)
C12 0.031(7) 0.021(4) 0.034(5) 0.000(4) -0.001(4) 0.005(4)
P3 0.027(2) 0.0114(10) 0.0243(11) -0.0027(8) 0.0066(9) 0.0006(9)
C13 0.019(6) 0.024(4) 0.028(5) 0.001(3) 0.007(4) -0.005(4)
C14 0.022(6) 0.021(4) 0.029(5) -0.003(3) 0.002(4) 0.004(4)
C15 0.056(8) 0.019(4) 0.024(4) 0.002(3) 0.012(5) 0.007(4)
N7 0.046(6) 0.018(4) 0.032(4) -0.006(3) 0.018(4) 0.002(4)
N8 0.042(6) 0.014(3) 0.027(4) -0.006(3) 0.008(3) -0.002(3)
N9 0.023(5) 0.019(3) 0.031(4) 0.002(3) 0.006(3) 0.003(3)
C16 0.022(7) 0.027(5) 0.047(6) 0.001(4) 0.011(5) 0.011(4)
C17 0.039(7) 0.019(4) 0.032(5) -0.007(4) 0.008(4) -0.003(4)
C18 0.033(7) 0.018(5) 0.037(5) 0.002(3) 0.010(5) 0.001(4)
O1W 0.065(7) 0.052(5) 0.050(5) -0.027(4) -0.008(4) 0.029(5)
O1M 0.065(7) 0.038(4) 0.086(7) 0.004(4) 0.040(5) -0.002(4)
C1M 0.070(11) 0.033(6) 0.051(7) -0.007(5) 0.026(7) -0.006(6)

loop_
_atom_site_label
_atom_site_type_symbol
_atom_site_fract_x
_atom_site_fract_y
_atom_site_fract_z
_atom_site_U_iso_or_equiv
_atom_site_thermal_displace_type
_atom_site_occupancy
_atom_site_calc_flag
_atom_site_refinement_flags
_atom_site_disorder_group
Pd1 Pd 0.25673(7) 0.12221(3) 0.35159(5) 0.0194(3) Uani 1 d . .
Cl1 Cl 0.4732(3) 0.09411(10) 0.3896(2) 0.0340(6) Uani 1 d . .
Cl2 Cl 0.1257(3) 0.20995(11) 0.6603(2) 0.0352(6) Uani 1 d . .
P1 P 0.3281(2) 0.21921(9) 0.4247(2) 0.0190(6) Uani 1 d . .
C1 C 0.4386(10) 0.2553(4) 0.3497(7) 0.025(2) Uani 1 d . .
H1A H 0.3995(100) 0.2664(49) 0.2846(90) 0.030 Uiso 1 d . .
H1B H 0.5023(106) 0.2283(53) 0.3386(81) 0.030 Uiso 1 d . .
C2 C 0.4295(11) 0.2145(4) 0.5589(7) 0.028(2) Uani 1 d . .
H2A H 0.4875(106) 0.1807(54) 0.5561(81) 0.033 Uiso 1 d . .
H2B H 0.3814(109) 0.2045(51) 0.6053(89) 0.033 Uiso 1 d . .
C3 C 0.2395(10) 0.2920(4) 0.4468(7) 0.024(2) Uani 1 d . .
H3A H 0.1788(101) 0.2813(47) 0.4983(81) 0.028 Uiso 1 d . .
H3B H 0.1965(99) 0.3057(48) 0.3814(85) 0.028 Uiso 1 d . .
N1 N 0.5033(8) 0.3099(3) 0.4076(6) 0.029(2) Uani 1 d . .
N2 N 0.4911(7) 0.2745(3) 0.5899(5) 0.023(2) Uani 1 d . .
N3 N 0.3267(7) 0.3432(3) 0.4913(5) 0.022(2) Uani 1 d . .
C4 C 0.4143(10) 0.3594(4) 0.4199(8) 0.026(2) Uani 1 d . .
H4A H 0.3711(109) 0.3686(50) 0.3603(93) 0.032 Uiso 1 d . .
H4B H 0.4628(101) 0.3999(52) 0.4502(80) 0.032 Uiso 1 d . .
C5 C 0.5755(9) 0.2938(5) 0.5139(7) 0.026(2) Uani 1 d . .
H5A H 0.6494(96) 0.3383(49) 0.5439(77) 0.031 Uiso 1 d . .
H5B H 0.6217(104) 0.2581(54) 0.5093(80) 0.031 Uiso 1 d . .
C6 C 0.4020(11) 0.3250(4) 0.5967(7) 0.028(2) Uani 1 d . .
H6A H 0.4383(108) 0.3613(55) 0.6255(86) 0.034 Uiso 1 d . .
H6B H 0.3434(109) 0.3178(51) 0.6425(87) 0.034 Uiso 1 d . .
P2 P 0.0500(3) 0.14220(10) 0.3285(2) 0.0248(6) Uani 1 d . .
C7 C -0.0165(10) 0.2165(4) 0.3717(7) 0.025(2) Uani 1 d . .
H7A H 0.0054(97) 0.2538(50) 0.3255(81) 0.030 Uiso 1 d . .
H7B H 0.0251(103) 0.2194(49) 0.4332(90) 0.030 Uiso 1 d . .
C8 C -0.0369(9) 0.0872(4) 0.4006(7) 0.0232(10) Uani 1 d U .
H8A H 0.0010(97) 0.0872(47) 0.4679(80) 0.028 Uiso 1 d . .
H8B H -0.0104(95) 0.0482(49) 0.3846(76) 0.028 Uiso 1 d . .
C9 C -0.0493(10) 0.1369(5) 0.1933(7) 0.026(2) Uani 1 d . .
H9A H -0.0381(101) 0.1014(53) 0.1530(84) 0.032 Uiso 1 d . .
H9B H -0.0253(102) 0.1712(53) 0.1593(84) 0.032 Uiso 1 d . .
N4 N -0.1554(8) 0.2143(3) 0.3548(6) 0.024(2) Uani 1 d U .
N5 N -0.1637(8) 0.0993(3) 0.3840(6) 0.0236(10) Uani 1 d U .
N6 N -0.1833(8) 0.1432(3) 0.1983(6) 0.026(2) Uani 1 d . .
C10 C -0.1939(11) 0.1633(4) 0.4196(7) 0.0240(10) Uani 1 d U .
H10A H -0.2744(111) 0.1666(48) 0.4099(78) 0.029 Uiso 1 d . .
H10B H -0.1542(96) 0.1616(48) 0.4916(80) 0.029 Uiso 1 d . .
C11 C -0.2243(10) 0.0941(4) 0.2672(7) 0.0243(12) Uani 1 d U .
H11A H -0.3261(103) 0.0945(48) 0.2595(76) 0.029 Uiso 1 d . .
H11B H -0.1993(97) 0.0554(49) 0.2406(77) 0.029 Uiso 1 d . .
C12 C -0.2112(11) 0.2051(4) 0.2415(8) 0.029(2) Uani 1 d . .
H12A H -0.1854(102) 0.2382(54) 0.1988(85) 0.035 Uiso 1 d . .
H12B H -0.3133(115) 0.2135(50) 0.2273(82) 0.035 Uiso 1 d . .
P3 P 0.2284(2) 0.02084(9) 0.2789(2) 0.0208(6) Uani 1 d . .
C13 C 0.3400(10) 0.0010(4) 0.1886(7) 0.023(2) Uani 1 d . .
H13A H 0.4269(106) 0.0102(47) 0.2266(80) 0.028 Uiso 1 d . .
H13B H 0.3161(97) 0.0241(49) 0.1248(83) 0.028 Uiso 1 d . .
C14 C 0.0856(10) -0.0138(4) 0.1984(7) 0.024(2) Uani 1 d . .
H14A H 0.0671(99) 0.0082(49) 0.1329(85) 0.029 Uiso 1 d . .
H14B H 0.0068(111) -0.0152(47) 0.2363(82) 0.029 Uiso 1 d . .
C15 C 0.2697(12) -0.0428(4) 0.3803(7) 0.032(3) Uani 1 d . .
H15A H 0.2086(114) -0.0447(53) 0.4222(93) 0.039 Uiso 1 d . .
H15B H 0.3674(111) -0.0351(52) 0.4284(88) 0.039 Uiso 1 d . .
N7 N 0.3319(9) -0.0664(3) 0.1589(6) 0.031(2) Uani 1 d . .
N8 N 0.1079(8) -0.0792(3) 0.1677(6) 0.027(2) Uani 1 d . .
N9 N 0.2682(8) -0.1046(3) 0.3252(6) 0.024(2) Uani 1 d . .
C16 C 0.3606(11) -0.1067(5) 0.2541(9) 0.031(2) Uani 1 d . .
H16A H 0.4390(122) -0.0995(55) 0.2845(92) 0.037 Uiso 1 d . .
H16B H 0.3714(105) -0.1555(54) 0.2239(83) 0.037 Uiso 1 d . .
C17 C 0.2060(10) -0.0829(4) 0.1008(8) 0.030(2) Uani 1 d . .
H17A H 0.2210(112) -0.1217(53) 0.0779(90) 0.036 Uiso 1 d . .
H17B H 0.1799(102) -0.0520(52) 0.0357(85) 0.036 Uiso 1 d . .
C18 C 0.1428(11) -0.1201(4) 0.2615(8) 0.029(2) Uani 1 d . .
H18A H 0.1565(100) -0.1647(53) 0.2368(80) 0.035 Uiso 1 d . .
H18B H 0.0666(117) -0.1155(49) 0.3025(89) 0.035 Uiso 1 d . .
O1W O 0.1196(10) 0.4275(4) 0.4968(7) 0.058(3) Uani 1 d . .
H1WA H 0.1903(148) 0.3992(76) 0.4877(114) 0.070 Uiso 1 d . .
H1WB H 0.0811(151) 0.4264(75) 0.4388(127) 0.070 Uiso 1 d . .
O1M O -0.1559(10) -0.0648(4) 0.3290(8) 0.060(3) Uani 1 d . .
H1MD H -0.1348(154) -0.1025(82) 0.3315(127) 0.072 Uiso 1 d . .
C1M C -0.2647(15) -0.0566(6) 0.3714(11) 0.049(3) Uani 1 d . .
H1MA H -0.3465(147) -0.0951(79) 0.3615(121) 0.074 Uiso 1 d . .
H1MB H -0.2665(150) -0.0237(78) 0.4017(129) 0.074 Uiso 1 d . .
H1MC H -0.3180(150) -0.0650(76) 0.3021(132) 0.074 Uiso 1 d . .

loop_
_atom_type_symbol
_atom_type_description
_atom_type_scat_dispersion_real
_atom_type_scat_dispersion_imag
_atom_type_scat_source
C C 0.0033 0.0016 'International Tables Vol C Tables 4.2.6.8 and 6.1.1.4'
H H 0.0000 0.0000 'International Tables Vol C Tables 4.2.6.8 and 6.1.1.4'
N N 0.0061 0.0033 'International Tables Vol C Tables 4.2.6.8 and 6.1.1.4'
O O 0.0106 0.0060 'International Tables Vol C Tables 4.2.6.8 and 6.1.1.4'
P P 0.1023 0.0942 'International Tables Vol C Tables 4.2.6.8 and 6.1.1.4'
Cl Cl 0.1484 0.1585 'International Tables Vol C Tables 4.2.6.8 and 6.1.1.4'
Pd Pd -0.9988 1.0072 'International Tables Vol C Tables 4.2.6.8 and 6.1.1.4'

loop_
_geom_angle_atom_site_label_1
_geom_angle_atom_site_label_2
_geom_angle_atom_site_label_3
_geom_angle
_geom_angle_site_symmetry_1
_geom_angle_site_symmetry_3
_geom_angle_publ_flag
P2 Pd1 P1 97.71(8) . . ?
P2 Pd1 P3 93.85(9) . . ?
P1 Pd1 P3 168.38(9) . . ?
P2 Pd1 Cl1 174.42(9) . . ?
P1 Pd1 Cl1 84.23(8) . . ?
P3 Pd1 Cl1 84.37(8) . . ?
C1 P1 C2 99.7(5) . . ?
C1 P1 C3 97.6(4) . . ?
C2 P1 C3 98.1(4) . . ?
C1 P1 Pd1 111.3(3) . . ?
C2 P1 Pd1 114.5(3) . . ?
C3 P1 Pd1 130.6(3) . . ?
N1 C1 P1 111.4(6) . . ?
N2 C2 P1 111.4(6) . . ?
N3 C3 P1 111.0(6) . . ?
C4 N1 C5 108.7(7) . . ?
C4 N1 C1 111.0(8) . . ?
C5 N1 C1 113.3(7) . . ?
C6 N2 C2 112.8(8) . . ?
C6 N2 C5 108.8(7) . . ?
C2 N2 C5 111.5(7) . . ?
C4 N3 C3 112.0(7) . . ?
C4 N3 C6 107.9(8) . . ?
C3 N3 C6 111.0(7) . . ?
N1 C4 N3 114.3(7) . . ?
N1 C5 N2 111.7(8) . . ?
N2 C6 N3 113.5(7) . . ?
C8 P2 C9 99.2(5) . . ?
C8 P2 C7 97.6(4) . . ?
C9 P2 C7 97.7(4) . . ?
C8 P2 Pd1 113.6(3) . . ?
C9 P2 Pd1 120.3(3) . . ?
C7 P2 Pd1 123.5(3) . . ?
N4 C7 P2 111.6(6) . . ?
N5 C8 P2 112.9(6) . . ?
N6 C9 P2 111.3(6) . . ?
C10 N4 C12 110.1(7) . . ?
C10 N4 C7 109.1(7) . . ?
C12 N4 C7 111.8(7) . . ?
C8 N5 C10 113.2(8) . . ?
C8 N5 C11 112.3(7) . . ?
C10 N5 C11 106.5(7) . . ?
C9 N6 C12 111.6(8) . . ?
C9 N6 C11 111.5(7) . . ?
C12 N6 C11 107.8(7) . . ?
N4 C10 N5 113.8(7) . . ?
N6 C11 N5 113.8(7) . . ?
N4 C12 N6 114.0(7) . . ?
C14 P3 C13 98.1(5) . . ?
C14 P3 C15 99.5(5) . . ?
C13 P3 C15 99.2(5) . . ?
C14 P3 Pd1 128.4(3) . . ?
C13 P3 Pd1 113.5(3) . . ?
C15 P3 Pd1 113.5(3) . . ?
N7 C13 P3 111.2(6) . . ?
N8 C14 P3 111.2(7) . . ?
N9 C15 P3 109.6(6) . . ?
C17 N7 C16 108.2(8) . . ?
C17 N7 C13 111.5(8) . . ?
C16 N7 C13 111.1(7) . . ?
C18 N8 C14 111.9(7) . . ?
C18 N8 C17 109.3(8) . . ?
C14 N8 C17 111.8(7) . . ?
C16 N9 C18 108.4(8) . . ?
C16 N9 C15 111.5(8) . . ?
C18 N9 C15 112.6(8) . . ?
N9 C16 N7 115.1(8) . . ?
N7 C17 N8 113.3(7) . . ?
N8 C18 N9 112.7(8) . . ?

loop_
_geom_bond_atom_site_label_1
_geom_bond_atom_site_label_2
_geom_bond_distance
_geom_bond_site_symmetry_2
_geom_bond_publ_flag
Pd1 P2 2.239(3) . ?
Pd1 P1 2.330(2) . ?
Pd1 P3 2.338(2) . ?
Pd1 Cl1 2.375(3) . ?
P1 C1 1.824(10) . ?
P1 C2 1.852(9) . ?
P1 C3 1.865(9) . ?
C1 N1 1.479(11) . ?
C2 N2 1.457(11) . ?
C3 N3 1.481(11) . ?
N1 C4 1.450(13) . ?
N1 C5 1.469(12) . ?
N2 C6 1.454(12) . ?
N2 C5 1.498(12) . ?
N3 C4 1.464(12) . ?
N3 C6 1.483(11) . ?
P2 C8 1.841(9) . ?
P2 C9 1.851(9) . ?
P2 C7 1.856(9) . ?
C7 N4 1.476(14) . ?
C8 N5 1.371(13) . ?
C9 N6 1.465(14) . ?
N4 C10 1.464(11) . ?
N4 C12 1.466(11) . ?
N5 C10 1.486(11) . ?
N5 C11 1.510(11) . ?
N6 C12 1.476(11) . ?
N6 C11 1.478(12) . ?
P3 C14 1.840(10) . ?
P3 C13 1.855(10) . ?
P3 C15 1.862(9) . ?
C13 N7 1.479(11) . ?
C14 N8 1.475(11) . ?
C15 N9 1.483(11) . ?
N7 C17 1.465(14) . ?
N7 C16 1.465(13) . ?
N8 C18 1.465(12) . ?
N8 C17 1.475(14) . ?
N9 C16 1.462(14) . ?
N9 C18 1.482(13) . ?
O1M C1M 1.39(2) . ?
